data_1519510
loop_
_publ_author_name
'Camiolo, S.'
'Gale, Phil A.'
'Light, Mark E.'
'Hursthouse, Michael B.'

_publ_section_title
;
 bis(Tetra-n-butylammonium)N,N'-bis(3,5-dinitrophenyl)-3,4-diphenyl-1H-
 pyrrolate-2,5-dicarboxamide chloride
;
_journal_name_full 'Crystal Structure Report Archive'
_journal_page_first 22
_journal_year 2002
_chemical_formula_sum 'C62 H90 F N9 O10'
_chemical_formula_weight 1140.43
_space_group_IT_number 2
_symmetry_cell_setting triclinic
_symmetry_space_group_name_Hall '-P 1'
_symmetry_space_group_name_H-M 'P -1'
_atom_sites_solution_hydrogens geom
_atom_sites_solution_primary direct
_atom_sites_solution_secondary difmap
_cell_angle_alpha 73.042(5)
_cell_angle_beta 74.733(5)
_cell_angle_gamma 68.046(5)
_cell_formula_units_Z 2
_cell_length_a 13.408(5)
_cell_length_b 15.847(5)
_cell_length_c 17.023(5)
_cell_measurement_reflns_used 8376
_cell_measurement_temperature 120(2)
_cell_measurement_theta_max 26.02
_cell_measurement_theta_min 1.02
_cell_volume 3159.9(18)
_computing_cell_refinement 'DENZO & COLLECT'
_computing_data_collection 'DENZO (Otwinowski & Minor, 1997) & COLLECT (Hooft, 1998)'
_computing_data_reduction 'DENZO & COLLECT'
_computing_structure_refinement 'SHELXL-97 (Sheldrick, 1997)'
_computing_structure_solution 'SHELXS-97 (Sheldrick, 1990)'
_diffrn_ambient_temperature 120(2)
_diffrn_detector_area_resol_mean 9.091
_diffrn_measured_fraction_theta_full 0.780
_diffrn_measured_fraction_theta_max 0.780
_diffrn_measurement_device_type 'Bruker-Nonius KappaCCD'
_diffrn_measurement_method '\F & \w scans'
_diffrn_radiation_monochromator graphite
_diffrn_radiation_source 'Bruker-Nonius FR591 rotating anode'
_diffrn_radiation_type MoK\a
_diffrn_radiation_wavelength 0.71069
_diffrn_reflns_av_R_equivalents 0.2915
_diffrn_reflns_av_sigmaI/netI 0.7011
_diffrn_reflns_limit_h_max 15
_diffrn_reflns_limit_h_min -15
_diffrn_reflns_limit_k_max 18
_diffrn_reflns_limit_k_min -18
_diffrn_reflns_limit_l_max 18
_diffrn_reflns_limit_l_min -17
_diffrn_reflns_number 19191
_diffrn_reflns_theta_full 25.02
_diffrn_reflns_theta_max 25.02
_diffrn_reflns_theta_min 3.07
_exptl_absorpt_coefficient_mu 0.084
_exptl_absorpt_correction_T_max 0.9992
_exptl_absorpt_correction_T_min 0.9950
_exptl_absorpt_process_details 'SORTAV (Blessing, 1997)'
_exptl_crystal_colour colourless
_exptl_crystal_density_diffrn 1.199
_exptl_crystal_density_method 'not measured'
_exptl_crystal_description block
_exptl_crystal_F_000 1228
_exptl_crystal_size_max 0.06
_exptl_crystal_size_mid 0.04
_exptl_crystal_size_min 0.01
_refine_diff_density_max 0.720
_refine_diff_density_min -0.328
_refine_diff_density_rms 0.099
_refine_ls_extinction_coef 0.0101(18)
_refine_ls_extinction_expression Fc^*^=kFc[1+0.001xFc^2^\l^3^/sin(2\q)]^-1/4^
_refine_ls_extinction_method SHELXL
_refine_ls_goodness_of_fit_ref 0.812
_refine_ls_hydrogen_treatment mixed
_refine_ls_matrix_type full
_refine_ls_number_parameters 700
_refine_ls_number_reflns 8690
_refine_ls_number_restraints 378
_refine_ls_restrained_S_all 0.797
_refine_ls_R_factor_all 0.4882
_refine_ls_R_factor_gt 0.1467
_refine_ls_shift/su_max 0.001
_refine_ls_shift/su_mean 0.000
_refine_ls_structure_factor_coef Fsqd
_refine_ls_weighting_details 'calc w=1/[\s^2^(Fo^2^)+(0.1447P)^2^+0.0000P] where P=(Fo^2^+2Fc^2^)/3'
_refine_ls_weighting_scheme calc
_refine_ls_wR_factor_gt 0.2700
_refine_ls_wR_factor_ref 0.4036
_reflns_number_gt 1664
_reflns_number_total 8690
_reflns_threshold_expression >2sigma(I)
_cod_data_source_file eCrystal-22.cif
_cod_data_source_block 02sot043
_cod_depositor_comments
;
Citation :
Camiolo, S. and Gale, Phil A. and Light, Mark E. and 
Hursthouse, Michael B. (2002) 
University of Southampton, Crystal Structure Report Archive. 
(doi:10.5258/ecrystals/22)

More at:
http://ecrystals.chem.soton.ac.uk/22/

The following automatic conversions were performed:

'_symmetry_cell_setting' value 'Triclinic' changed to 'triclinic'
according to the built-in table from CIF Core dictionary named
'cif_core.dic' version 2.4.1 from 2010-06-29.

Automatic conversion script
Id: cif_fix_values 3271 2015-04-21 07:52:19Z andrius 
;
_cod_original_sg_symbol_H-M P-1
_cod_database_code 1519510

loop_
_symmetry_equiv_pos_as_xyz
'x, y, z'
'-x, -y, -z'

loop_
_atom_site_label
_atom_site_type_symbol
_atom_site_fract_x
_atom_site_fract_y
_atom_site_fract_z
_atom_site_U_iso_or_equiv
_atom_site_adp_type
_atom_site_occupancy
_atom_site_symmetry_multiplicity
_atom_site_calc_flag
_atom_site_refinement_flags
_atom_site_disorder_assembly
_atom_site_disorder_group
F1 F 0.4148(4) 0.6483(3) 0.1885(3) 0.0009(14) Uani 1 1 d U . .
O1 O 0.0534(11) 0.3354(11) 0.2163(10) 0.106(5) Uani 1 1 d . . .
O2 O -0.0675(11) 0.4582(10) 0.1568(9) 0.089(4) Uani 1 1 d . . .
O3 O -0.0121(13) 0.7550(10) 0.0819(10) 0.105(5) Uani 1 1 d . . .
O4 O 0.1319(13) 0.7687(10) 0.1068(10) 0.099(5) Uani 1 1 d . . .
O5 O 0.3589(9) 0.2978(8) 0.2796(7) 0.069(4) Uani 1 1 d . . .
O6 O 0.7710(8) 0.4187(7) 0.3440(7) 0.060(3) Uani 1 1 d . . .
O7 O 0.5357(12) 0.8643(8) 0.1166(9) 0.084(5) Uani 1 1 d . . .
O8 O 0.6364(11) 0.9281(10) 0.1467(10) 0.108(5) Uani 1 1 d . . .
O9 O 0.9376(11) 0.7350(10) 0.2852(9) 0.090(5) Uani 1 1 d . . .
O10 O 0.9487(10) 0.5923(10) 0.3515(9) 0.083(4) Uani 1 1 d . . .
N1 N 0.0152(14) 0.4197(12) 0.1887(11) 0.074(5) Uani 1 1 d . . .
N2 N 0.0768(19) 0.7231(13) 0.1079(12) 0.100(6) Uani 1 1 d . . .
N3 N 0.3396(9) 0.4538(8) 0.2390(9) 0.058(4) Uani 1 1 d . . .
H3 H 0.3733 0.4931 0.2358 0.069 Uiso 1 1 calc R . .
N4 N 0.5299(10) 0.4188(9) 0.2927(8) 0.054(4) Uani 1 1 d . . .
N5 N 0.6448(10) 0.5353(8) 0.2724(8) 0.050(4) Uani 1 1 d . . .
H5 H 0.5842 0.5482 0.2541 0.060 Uiso 1 1 calc R . .
N6 N 0.6060(14) 0.8600(11) 0.1500(10) 0.072(5) Uani 1 1 d . . .
N7 N 0.9067(12) 0.6653(13) 0.3070(11) 0.066(4) Uani 1 1 d . . .
C1 C 0.1808(9) 0.4354(5) 0.2159(7) 0.067(5) Uani 1 1 d GU . .
H1 H 0.2055 0.3706 0.2400 0.080 Uiso 1 1 calc R . .
C2 C 0.0831(8) 0.4744(7) 0.1855(7) 0.058(5) Uani 1 1 d GU . .
C3 C 0.0470(7) 0.5692(7) 0.1502(7) 0.060(5) Uani 1 1 d GU . .
H3A H -0.0198 0.5959 0.1293 0.072 Uiso 1 1 calc R . .
C4 C 0.1085(9) 0.6248(5) 0.1454(7) 0.062(5) Uani 1 1 d GU . .
C5 C 0.2062(8) 0.5858(7) 0.1759(7) 0.050(4) Uani 1 1 d GU . .
H5A H 0.2482 0.6238 0.1726 0.061 Uiso 1 1 calc R . .
C6 C 0.2423(7) 0.4910(7) 0.2112(7) 0.059(5) Uani 1 1 d GU . .
C7 C 0.3902(14) 0.3625(14) 0.2711(11) 0.061(5) Uani 1 1 d U . .
C8 C 0.4985(14) 0.3433(12) 0.2986(11) 0.061(5) Uani 1 1 d U . .
C9 C 0.5810(12) 0.2596(10) 0.3207(10) 0.049(4) Uani 1 1 d U . .
C10 C 0.6655(12) 0.2836(11) 0.3351(10) 0.051(4) Uani 1 1 d U . .
C11 C 0.6309(14) 0.3816(11) 0.3116(10) 0.053(5) Uani 1 1 d U . .
C12 C 0.6917(14) 0.4432(12) 0.3125(11) 0.053(5) Uani 1 1 d U . .
C13 C 0.6851(9) 0.6092(6) 0.2586(7) 0.053(5) Uani 1 1 d GU . .
C14 C 0.6300(7) 0.6950(8) 0.2129(7) 0.064(5) Uani 1 1 d GU . .
H14 H 0.5681 0.7016 0.1917 0.077 Uiso 1 1 calc R . .
C15 C 0.6655(8) 0.7710(6) 0.1984(6) 0.058(5) Uani 1 1 d GU . .
C16 C 0.7561(9) 0.7613(6) 0.2295(7) 0.062(5) Uani 1 1 d GU . .
H16 H 0.7804 0.8132 0.2196 0.075 Uiso 1 1 calc R . .
C17 C 0.8112(7) 0.6755(8) 0.2752(7) 0.053(5) Uani 1 1 d GU . .
C18 C 0.7757(8) 0.5995(6) 0.2898(6) 0.061(5) Uani 1 1 d GU . .
H18 H 0.8133 0.5409 0.3210 0.073 Uiso 1 1 calc R . .
C19 C 0.5865(9) 0.1610(5) 0.3275(7) 0.055(5) Uani 1 1 d GU . .
C20 C 0.5052(7) 0.1261(7) 0.3792(7) 0.055(5) Uani 1 1 d GU . .
H20 H 0.4436 0.1653 0.4088 0.066 Uiso 1 1 calc R . .
C21 C 0.5141(8) 0.0337(7) 0.3877(6) 0.064(5) Uani 1 1 d GU . .
H21 H 0.4585 0.0099 0.4231 0.077 Uiso 1 1 calc R . .
C22 C 0.6042(9) -0.0237(6) 0.3445(7) 0.070(5) Uani 1 1 d GU . .
H22 H 0.6103 -0.0868 0.3503 0.084 Uiso 1 1 calc R . .
C23 C 0.6856(8) 0.0112(7) 0.2927(7) 0.078(6) Uani 1 1 d GU . .
H23 H 0.7472 -0.0281 0.2631 0.094 Uiso 1 1 calc R . .
C24 C 0.6767(8) 0.1035(7) 0.2842(6) 0.056(5) Uani 1 1 d GU . .
H24 H 0.7323 0.1274 0.2488 0.067 Uiso 1 1 calc R . .
C25 C 0.7695(7) 0.2157(6) 0.3560(7) 0.043(4) Uani 1 1 d GU . .
C26 C 0.7702(7) 0.1374(7) 0.4199(6) 0.057(5) Uani 1 1 d GU . .
H26 H 0.7032 0.1293 0.4514 0.069 Uiso 1 1 calc R . .
C27 C 0.8688(9) 0.0710(6) 0.4377(6) 0.070(5) Uani 1 1 d GU . .
H27 H 0.8693 0.0175 0.4814 0.084 Uiso 1 1 calc R . .
C28 C 0.9667(7) 0.0829(7) 0.3916(7) 0.076(6) Uani 1 1 d GU . .
H28 H 1.0341 0.0375 0.4038 0.091 Uiso 1 1 calc R . .
C29 C 0.9661(7) 0.1612(8) 0.3278(7) 0.074(6) Uani 1 1 d GU . .
H29 H 1.0330 0.1693 0.2963 0.089 Uiso 1 1 calc R . .
C30 C 0.8675(9) 0.2276(6) 0.3100(6) 0.062(5) Uani 1 1 d GU . .
H30 H 0.8670 0.2811 0.2663 0.075 Uiso 1 1 calc R . .
N8 N 0.5208(11) 0.2181(10) 0.0658(9) 0.067(4) Uani 1 1 d . . .
C31 C 0.4719(13) 0.1605(11) 0.1411(11) 0.057(5) Uani 1 1 d U . .
H31A H 0.4203 0.2034 0.1770 0.069 Uiso 1 1 calc R . .
H31B H 0.5314 0.1187 0.1723 0.069 Uiso 1 1 calc R . .
C32 C 0.4121(13) 0.1010(10) 0.1316(10) 0.055(5) Uani 1 1 d U . .
H32A H 0.3471 0.1419 0.1062 0.066 Uiso 1 1 calc R . .
H32B H 0.4604 0.0599 0.0933 0.066 Uiso 1 1 calc R . .
C33 C 0.3766(14) 0.0424(11) 0.2131(11) 0.069(5) Uani 1 1 d U . .
H33A H 0.4408 0.0053 0.2406 0.083 Uiso 1 1 calc R . .
H33B H 0.3480 -0.0017 0.2022 0.083 Uiso 1 1 calc R . .
C34 C 0.2873(15) 0.1009(13) 0.2731(12) 0.088(6) Uani 1 1 d U . .
H34A H 0.2194 0.1300 0.2502 0.132 Uiso 1 1 calc R . .
H34B H 0.3117 0.1493 0.2792 0.132 Uiso 1 1 calc R . .
H34C H 0.2744 0.0602 0.3278 0.132 Uiso 1 1 calc R . .
C35 C 0.6099(14) 0.1570(12) 0.0097(12) 0.071(5) Uani 1 1 d U . .
H35A H 0.6288 0.1968 -0.0449 0.085 Uiso 1 1 calc R . .
H35B H 0.5815 0.1123 -0.0001 0.085 Uiso 1 1 calc R . .
C36 C 0.7142(13) 0.1025(11) 0.0490(11) 0.067(5) Uani 1 1 d U . .
H36A H 0.7444 0.1470 0.0571 0.080 Uiso 1 1 calc R . .
H36B H 0.6954 0.0637 0.1042 0.080 Uiso 1 1 calc R . .
C37 C 0.7996(15) 0.0406(13) -0.0068(13) 0.082(6) Uani 1 1 d U . .
H37A H 0.8650 0.0076 0.0200 0.098 Uiso 1 1 calc R . .
H37B H 0.8213 0.0810 -0.0601 0.098 Uiso 1 1 calc R . .
C38 C 0.765(3) -0.032(3) -0.026(2) 0.253(19) Uani 1 1 d U . .
H38A H 0.7720 -0.0860 0.0204 0.380 Uiso 1 1 calc R . .
H38B H 0.8127 -0.0515 -0.0770 0.380 Uiso 1 1 calc R . .
H38C H 0.6894 -0.0045 -0.0353 0.380 Uiso 1 1 calc R . .
C39 C 0.5602(14) 0.2815(11) 0.0933(11) 0.063(5) Uani 1 1 d U . .
H39A H 0.6154 0.2423 0.1292 0.076 Uiso 1 1 calc R . .
H39B H 0.4978 0.3197 0.1277 0.076 Uiso 1 1 calc R . .
C40 C 0.6098(14) 0.3464(11) 0.0224(11) 0.063(5) Uani 1 1 d U . .
H40A H 0.5541 0.3897 -0.0118 0.076 Uiso 1 1 calc R . .
H40B H 0.6710 0.3097 -0.0139 0.076 Uiso 1 1 calc R . .
C41 C 0.6512(15) 0.4017(12) 0.0598(12) 0.076(6) Uani 1 1 d U . .
H41A H 0.6689 0.4527 0.0150 0.091 Uiso 1 1 calc R . .
H41B H 0.5914 0.4307 0.1019 0.091 Uiso 1 1 calc R . .
C42 C 0.7506(14) 0.3450(12) 0.1005(12) 0.083(6) Uani 1 1 d U . .
H42A H 0.7291 0.3059 0.1539 0.125 Uiso 1 1 calc R . .
H42B H 0.7822 0.3870 0.1101 0.125 Uiso 1 1 calc R . .
H42C H 0.8048 0.3053 0.0639 0.125 Uiso 1 1 calc R . .
C43 C 0.4362(14) 0.2755(12) 0.0115(12) 0.074(6) Uani 1 1 d U . .
H43A H 0.4145 0.2328 -0.0079 0.089 Uiso 1 1 calc R . .
H43B H 0.4698 0.3129 -0.0384 0.089 Uiso 1 1 calc R . .
C44 C 0.3327(13) 0.3417(11) 0.0538(11) 0.065(5) Uani 1 1 d U . .
H44A H 0.3513 0.3909 0.0659 0.078 Uiso 1 1 calc R . .
H44B H 0.3026 0.3065 0.1072 0.078 Uiso 1 1 calc R . .
C45 C 0.2460(15) 0.3869(13) -0.0042(13) 0.084(6) Uani 1 1 d U . .
H45A H 0.2825 0.4037 -0.0624 0.101 Uiso 1 1 calc R . .
H45B H 0.1934 0.4449 0.0121 0.101 Uiso 1 1 calc R . .
N9 N 0.7979(10) 0.3036(9) 0.5770(9) 0.057(4) Uani 1 1 d . . .
C46 C 0.1831(17) 0.3203(14) 0.0003(14) 0.108(8) Uani 1 1 d U . .
H46A H 0.2348 0.2629 -0.0160 0.162 Uiso 1 1 calc R . .
H46B H 0.1301 0.3508 -0.0378 0.162 Uiso 1 1 calc R . .
H46C H 0.1446 0.3053 0.0574 0.162 Uiso 1 1 calc R . .
C47 C 0.8958(12) 0.2689(11) 0.5146(10) 0.053(5) Uani 1 1 d U . .
H47A H 0.8922 0.3171 0.4622 0.064 Uiso 1 1 calc R . .
H47B H 0.8916 0.2129 0.5026 0.064 Uiso 1 1 calc R . .
C48 C 1.0111(12) 0.2429(11) 0.5398(10) 0.061(5) Uani 1 1 d U . .
H48A H 1.0194 0.2991 0.5481 0.073 Uiso 1 1 calc R . .
H48B H 1.0159 0.1959 0.5930 0.073 Uiso 1 1 calc R . .
C49 C 1.1020(12) 0.2043(11) 0.4719(11) 0.060(5) Uani 1 1 d U . .
H49A H 1.1040 0.2543 0.4211 0.072 Uiso 1 1 calc R . .
H49B H 1.0877 0.1541 0.4577 0.072 Uiso 1 1 calc R . .
C50 C 1.2119(14) 0.1660(12) 0.5011(12) 0.082(6) Uani 1 1 d U . .
H50A H 1.2257 0.2157 0.5155 0.122 Uiso 1 1 calc R . .
H50B H 1.2699 0.1426 0.4564 0.122 Uiso 1 1 calc R . .
H50C H 1.2106 0.1151 0.5503 0.122 Uiso 1 1 calc R . .
C51 C 0.7898(13) 0.3965(10) 0.5896(10) 0.055(5) Uani 1 1 d U . .
H51A H 0.8534 0.3883 0.6136 0.066 Uiso 1 1 calc R . .
H51B H 0.7231 0.4175 0.6306 0.066 Uiso 1 1 calc R . .
C52 C 0.7859(13) 0.4719(10) 0.5096(10) 0.061(5) Uani 1 1 d U . .
H52A H 0.8575 0.4575 0.4721 0.073 Uiso 1 1 calc R . .
H52B H 0.7299 0.4741 0.4803 0.073 Uiso 1 1 calc R . .
C53 C 0.7582(13) 0.5658(11) 0.5312(11) 0.064(5) Uani 1 1 d U . .
H53A H 0.6895 0.5763 0.5723 0.077 Uiso 1 1 calc R . .
H53B H 0.7443 0.6151 0.4802 0.077 Uiso 1 1 calc R . .
C54 C 0.8450(13) 0.5770(11) 0.5666(11) 0.069(5) Uani 1 1 d U . .
H54A H 0.8606 0.5280 0.6167 0.104 Uiso 1 1 calc R . .
H54B H 0.8181 0.6382 0.5810 0.104 Uiso 1 1 calc R . .
H54C H 0.9119 0.5720 0.5248 0.104 Uiso 1 1 calc R . .
C55 C 0.7059(12) 0.3064(11) 0.5438(10) 0.058(5) Uani 1 1 d U . .
H55A H 0.7105 0.2414 0.5479 0.070 Uiso 1 1 calc R . .
H55B H 0.7146 0.3368 0.4839 0.070 Uiso 1 1 calc R . .
C56 C 0.5902(13) 0.3572(12) 0.5866(12) 0.070(5) Uani 1 1 d U . .
H56A H 0.5812 0.3298 0.6472 0.085 Uiso 1 1 calc R . .
H56B H 0.5817 0.4238 0.5788 0.085 Uiso 1 1 calc R . .
C57 C 0.5026(13) 0.3494(11) 0.5507(11) 0.065(5) Uani 1 1 d U . .
H57A H 0.4312 0.3919 0.5720 0.078 Uiso 1 1 calc R . .
H57B H 0.5171 0.3710 0.4894 0.078 Uiso 1 1 calc R . .
C58 C 0.4941(14) 0.2535(12) 0.5701(12) 0.078(6) Uani 1 1 d U . .
H58A H 0.5636 0.2108 0.5481 0.117 Uiso 1 1 calc R . .
H58B H 0.4359 0.2552 0.5443 0.117 Uiso 1 1 calc R . .
H58C H 0.4771 0.2320 0.6307 0.117 Uiso 1 1 calc R . .
C59 C 0.8046(15) 0.2374(12) 0.6620(12) 0.073(6) Uani 1 1 d U . .
H59A H 0.8666 0.2383 0.6826 0.087 Uiso 1 1 calc R . .
H59B H 0.7373 0.2624 0.7008 0.087 Uiso 1 1 calc R . .
C60 C 0.8183(14) 0.1370(11) 0.6670(11) 0.065(5) Uani 1 1 d U . .
H60A H 0.8784 0.1130 0.6228 0.078 Uiso 1 1 calc R . .
H60B H 0.7503 0.1327 0.6583 0.078 Uiso 1 1 calc R . .
C61 C 0.8438(14) 0.0790(12) 0.7518(12) 0.075(6) Uani 1 1 d U . .
H61A H 0.7893 0.1094 0.7955 0.090 Uiso 1 1 calc R . .
H61B H 0.8370 0.0170 0.7592 0.090 Uiso 1 1 calc R . .
C62 C 0.9560(14) 0.0664(12) 0.7635(12) 0.080(6) Uani 1 1 d U . .
H62A H 1.0106 0.0358 0.7208 0.119 Uiso 1 1 calc R . .
H62B H 0.9681 0.0277 0.8189 0.119 Uiso 1 1 calc R . .
H62C H 0.9626 0.1273 0.7585 0.119 Uiso 1 1 calc R . .

loop_
_atom_site_aniso_label
_atom_site_aniso_U_11
_atom_site_aniso_U_22
_atom_site_aniso_U_33
_atom_site_aniso_U_23
_atom_site_aniso_U_13
_atom_site_aniso_U_12
F1 0.0012(16) 0.0015(16) 0.0004(16) -0.0002(10) -0.0004(9) -0.0008(10)
O1 0.099(11) 0.078(11) 0.156(16) -0.011(11) -0.055(10) -0.034(9)
O2 0.075(10) 0.126(12) 0.082(11) -0.015(9) -0.036(8) -0.039(9)
O3 0.094(11) 0.099(11) 0.119(14) 0.005(9) -0.056(10) -0.022(9)
O4 0.109(13) 0.069(11) 0.118(14) -0.030(9) -0.018(10) -0.018(9)
O5 0.064(8) 0.055(8) 0.088(10) -0.012(7) -0.015(7) -0.021(7)
O6 0.055(7) 0.063(8) 0.074(9) -0.002(6) -0.037(7) -0.025(6)
O7 0.109(11) 0.072(9) 0.088(12) 0.007(7) -0.064(9) -0.034(8)
O8 0.098(11) 0.073(10) 0.173(17) -0.026(10) -0.051(10) -0.033(9)
O9 0.122(12) 0.089(10) 0.092(12) -0.028(9) -0.031(9) -0.054(9)
O10 0.078(10) 0.081(10) 0.090(11) 0.011(8) -0.053(8) -0.019(8)
N1 0.079(13) 0.063(12) 0.087(14) -0.004(10) -0.028(10) -0.031(10)
N2 0.115(19) 0.082(16) 0.089(16) -0.010(12) -0.047(13) -0.001(13)
N3 0.031(8) 0.039(9) 0.106(13) -0.013(8) -0.015(8) -0.015(7)
N4 0.047(9) 0.056(9) 0.063(11) -0.018(7) -0.008(7) -0.017(7)
N5 0.053(9) 0.041(8) 0.063(10) -0.018(7) -0.015(7) -0.015(7)
N6 0.089(14) 0.058(11) 0.058(12) -0.009(9) -0.021(10) -0.010(10)
N7 0.062(11) 0.081(13) 0.066(13) -0.035(10) -0.006(9) -0.026(11)
C1 0.065(7) 0.067(7) 0.068(7) -0.013(5) -0.014(5) -0.021(5)
C2 0.057(6) 0.059(6) 0.060(7) -0.011(4) -0.015(4) -0.019(5)
C3 0.059(6) 0.062(6) 0.063(7) -0.019(4) -0.016(4) -0.016(4)
C4 0.059(6) 0.060(6) 0.067(7) -0.013(5) -0.011(4) -0.021(5)
C5 0.049(6) 0.049(6) 0.050(6) -0.010(4) -0.007(4) -0.014(4)
C6 0.059(6) 0.061(6) 0.059(7) -0.015(4) -0.014(4) -0.018(5)
C7 0.060(7) 0.061(7) 0.061(7) -0.013(5) -0.008(4) -0.019(5)
C8 0.059(6) 0.062(6) 0.062(7) -0.015(4) -0.012(4) -0.017(5)
C9 0.048(6) 0.047(6) 0.051(6) -0.008(4) -0.009(4) -0.016(4)
C10 0.048(6) 0.054(6) 0.049(6) -0.009(4) -0.014(4) -0.013(4)
C11 0.055(6) 0.055(6) 0.052(6) -0.014(4) -0.011(4) -0.018(4)
C12 0.053(6) 0.056(6) 0.054(6) -0.012(4) -0.013(4) -0.019(4)
C13 0.054(6) 0.053(6) 0.050(6) -0.011(4) -0.006(4) -0.018(4)
C14 0.066(7) 0.064(6) 0.063(7) -0.015(5) -0.015(4) -0.019(5)
C15 0.059(6) 0.058(6) 0.055(6) -0.012(4) -0.008(4) -0.018(4)
C16 0.067(7) 0.060(6) 0.062(7) -0.016(4) -0.010(4) -0.020(5)
C17 0.053(6) 0.057(6) 0.053(6) -0.010(4) -0.013(4) -0.018(4)
C18 0.060(6) 0.063(6) 0.059(7) -0.013(4) -0.011(4) -0.017(4)
C19 0.056(6) 0.057(6) 0.054(6) -0.012(4) -0.014(4) -0.017(4)
C20 0.058(6) 0.057(6) 0.051(6) -0.013(4) -0.013(4) -0.015(4)
C21 0.070(7) 0.066(7) 0.061(7) -0.013(5) -0.017(4) -0.022(5)
C22 0.072(7) 0.072(7) 0.070(7) -0.014(5) -0.020(5) -0.023(5)
C23 0.077(7) 0.079(7) 0.078(7) -0.017(5) -0.013(5) -0.025(5)
C24 0.058(6) 0.053(6) 0.053(6) -0.012(4) -0.010(4) -0.014(4)
C25 0.044(6) 0.045(6) 0.044(6) -0.011(4) -0.012(4) -0.014(4)
C26 0.058(6) 0.061(6) 0.057(6) -0.016(4) -0.014(4) -0.019(4)
C27 0.071(7) 0.071(7) 0.068(7) -0.016(5) -0.017(5) -0.020(5)
C28 0.078(7) 0.074(7) 0.075(7) -0.022(5) -0.016(5) -0.018(5)
C29 0.077(7) 0.074(7) 0.074(7) -0.019(5) -0.015(5) -0.023(5)
C30 0.063(6) 0.060(6) 0.063(7) -0.014(4) -0.015(4) -0.017(5)
N8 0.066(10) 0.071(10) 0.065(12) -0.020(9) -0.022(8) -0.014(8)
C31 0.057(6) 0.057(6) 0.059(6) -0.012(4) -0.014(4) -0.018(4)
C32 0.058(6) 0.055(6) 0.056(6) -0.012(4) -0.012(4) -0.019(4)
C33 0.070(7) 0.069(7) 0.072(7) -0.016(5) -0.014(5) -0.023(5)
C34 0.090(8) 0.087(8) 0.091(8) -0.020(5) -0.016(5) -0.032(5)
C35 0.070(7) 0.072(7) 0.071(7) -0.018(5) -0.015(5) -0.021(5)
C36 0.065(7) 0.068(7) 0.069(7) -0.014(5) -0.013(4) -0.022(5)
C37 0.083(7) 0.082(7) 0.082(7) -0.018(5) -0.012(5) -0.030(5)
C38 0.253(19) 0.253(19) 0.253(19) -0.054(6) -0.043(6) -0.082(8)
C39 0.068(6) 0.063(6) 0.063(7) -0.015(5) -0.011(4) -0.024(5)
C40 0.066(6) 0.065(6) 0.063(7) -0.016(5) -0.013(4) -0.022(5)
C41 0.079(7) 0.076(7) 0.078(7) -0.015(5) -0.014(5) -0.030(5)
C42 0.083(7) 0.085(7) 0.083(8) -0.017(5) -0.016(5) -0.029(5)
C43 0.073(7) 0.074(7) 0.075(7) -0.014(5) -0.013(5) -0.024(5)
C44 0.065(7) 0.067(6) 0.068(7) -0.017(4) -0.012(4) -0.023(5)
C45 0.086(7) 0.082(7) 0.084(8) -0.020(5) -0.013(5) -0.025(5)
N9 0.043(9) 0.060(9) 0.074(12) -0.028(8) -0.018(8) -0.008(7)
C46 0.108(9) 0.108(9) 0.108(9) -0.024(5) -0.019(5) -0.034(5)
C47 0.052(6) 0.055(6) 0.052(6) -0.014(4) -0.009(4) -0.014(4)
C48 0.060(6) 0.062(6) 0.059(7) -0.015(4) -0.011(4) -0.018(4)
C49 0.059(6) 0.062(6) 0.064(7) -0.015(4) -0.014(4) -0.022(4)
C50 0.080(7) 0.083(7) 0.084(7) -0.018(5) -0.018(5) -0.026(5)
C51 0.058(6) 0.053(6) 0.057(6) -0.012(4) -0.011(4) -0.020(4)
C52 0.061(6) 0.062(6) 0.060(7) -0.015(4) -0.012(4) -0.018(4)
C53 0.066(6) 0.062(6) 0.066(7) -0.012(4) -0.010(4) -0.024(5)
C54 0.070(7) 0.070(7) 0.071(7) -0.012(5) -0.016(5) -0.025(5)
C55 0.059(6) 0.059(6) 0.058(7) -0.013(4) -0.011(4) -0.020(4)
C56 0.072(7) 0.069(7) 0.070(7) -0.018(5) -0.007(5) -0.024(5)
C57 0.063(7) 0.066(7) 0.063(7) -0.015(4) -0.011(4) -0.018(5)
C58 0.078(7) 0.080(7) 0.078(7) -0.018(5) -0.014(5) -0.025(5)
C59 0.072(7) 0.074(7) 0.071(7) -0.018(5) -0.012(5) -0.022(5)
C60 0.066(7) 0.065(7) 0.061(7) -0.012(5) -0.012(4) -0.018(5)
C61 0.074(7) 0.073(7) 0.073(7) -0.013(5) -0.012(5) -0.020(5)
C62 0.081(7) 0.082(7) 0.077(7) -0.016(5) -0.017(5) -0.026(5)

loop_
_atom_type_symbol
_atom_type_description
_atom_type_scat_dispersion_real
_atom_type_scat_dispersion_imag
_atom_type_scat_source
C C 0.0033 0.0016 'International Tables Vol C Tables 4.2.6.8 and 6.1.1.4'
H H 0.0000 0.0000 'International Tables Vol C Tables 4.2.6.8 and 6.1.1.4'
N N 0.0061 0.0033 'International Tables Vol C Tables 4.2.6.8 and 6.1.1.4'
O O 0.0106 0.0060 'International Tables Vol C Tables 4.2.6.8 and 6.1.1.4'
F F 0.0171 0.0103 'International Tables Vol C Tables 4.2.6.8 and 6.1.1.4'

loop_
_geom_angle_atom_site_label_1
_geom_angle_atom_site_label_2
_geom_angle_atom_site_label_3
_geom_angle
_geom_angle_site_symmetry_1
_geom_angle_site_symmetry_3
O1 N1 O2 125.6(16) . .
O1 N1 C2 115.2(15) . .
O2 N1 C2 118.8(15) . .
O4 N2 O3 125(2) . .
O4 N2 C4 120.1(19) . .
O3 N2 C4 115(2) . .
C7 N3 C6 127.2(13) . .
C11 N4 C8 104.8(13) . .
C12 N5 C13 126.3(13) . .
O7 N6 O8 125.1(16) . .
O7 N6 C15 120.1(16) . .
O8 N6 C15 114.8(16) . .
O10 N7 O9 125.6(16) . .
O10 N7 C17 118.8(15) . .
O9 N7 C17 115.6(16) . .
C2 C1 C6 120.0 . .
C1 C2 C3 120.0 . .
C1 C2 N1 122.5(10) . .
C3 C2 N1 117.5(10) . .
C2 C3 C4 120.0 . .
C5 C4 C3 120.0 . .
C5 C4 N2 117.3(12) . .
C3 C4 N2 122.7(12) . .
C4 C5 C6 120.0 . .
N3 C6 C5 119.0(9) . .
N3 C6 C1 121.0(9) . .
C5 C6 C1 120.0 . .
O5 C7 N3 126.9(17) . .
O5 C7 C8 118.6(17) . .
N3 C7 C8 114.5(16) . .
N4 C8 C9 111.0(14) . .
N4 C8 C7 117.7(16) . .
C9 C8 C7 130.8(16) . .
C8 C9 C10 106.6(14) . .
C8 C9 C19 129.4(14) . .
C10 C9 C19 124.0(13) . .
C11 C10 C9 103.8(13) . .
C11 C10 C25 131.5(14) . .
C9 C10 C25 123.9(13) . .
N4 C11 C10 113.4(14) . .
N4 C11 C12 120.3(15) . .
C10 C11 C12 126.2(15) . .
O6 C12 N5 122.7(15) . .
O6 C12 C11 125.3(16) . .
N5 C12 C11 112.0(15) . .
C14 C13 C18 120.0 . .
C14 C13 N5 117.6(9) . .
C18 C13 N5 122.4(9) . .
C13 C14 C15 120.0 . .
C16 C15 C14 120.0 . .
C16 C15 N6 121.4(11) . .
C14 C15 N6 118.6(11) . .
C15 C16 C17 120.0 . .
C16 C17 C18 120.0 . .
C16 C17 N7 119.9(11) . .
C18 C17 N7 120.1(11) . .
C17 C18 C13 120.0 . .
C20 C19 C24 120.0 . .
C20 C19 C9 120.7(9) . .
C24 C19 C9 119.2(9) . .
C19 C20 C21 120.0 . .
C20 C21 C22 120.0 . .
C21 C22 C23 120.0 . .
C24 C23 C22 120.0 . .
C23 C24 C19 120.0 . .
C26 C25 C30 120.0 . .
C26 C25 C10 119.9(10) . .
C30 C25 C10 120.0(10) . .
C27 C26 C25 120.0 . .
C26 C27 C28 120.0 . .
C27 C28 C29 120.0 . .
C30 C29 C28 120.0 . .
C29 C30 C25 120.0 . .
C31 N8 C43 109.3(13) . .
C31 N8 C39 109.1(13) . .
C43 N8 C39 110.0(13) . .
C31 N8 C35 111.4(13) . .
C43 N8 C35 103.4(14) . .
C39 N8 C35 113.5(13) . .
N8 C31 C32 120.1(14) . .
C33 C32 C31 112.6(15) . .
C32 C33 C34 113.0(14) . .
N8 C35 C36 111.9(15) . .
C37 C36 C35 110.7(16) . .
C36 C37 C38 116(2) . .
N8 C39 C40 114.9(14) . .
C39 C40 C41 108.8(15) . .
C42 C41 C40 114.9(15) . .
N8 C43 C44 115.0(16) . .
C43 C44 C45 110.0(15) . .
C44 C45 C46 111.9(15) . .
C55 N9 C47 104.4(12) . .
C55 N9 C51 113.9(12) . .
C47 N9 C51 111.5(12) . .
C55 N9 C59 110.4(13) . .
C47 N9 C59 110.9(12) . .
C51 N9 C59 106.0(12) . .
N9 C47 C48 116.5(13) . .
C49 C48 C47 110.1(14) . .
C48 C49 C50 110.3(15) . .
N9 C51 C52 113.6(14) . .
C53 C52 C51 109.3(14) . .
C52 C53 C54 115.7(14) . .
N9 C55 C56 116.5(14) . .
C57 C56 C55 111.2(14) . .
C58 C57 C56 115.2(14) . .
C60 C59 N9 117.4(15) . .
C59 C60 C61 109.5(15) . .
C62 C61 C60 113.2(15) . .

loop_
_geom_bond_atom_site_label_1
_geom_bond_atom_site_label_2
_geom_bond_distance
_geom_bond_site_symmetry_2
O1 N1 1.231(16) .
O2 N1 1.232(17) .
O3 N2 1.25(2) .
O4 N2 1.20(2) .
O5 C7 1.206(18) .
O6 C12 1.199(17) .
O7 N6 1.194(17) .
O8 N6 1.270(17) .
O9 N7 1.245(16) .
O10 N7 1.206(17) .
N1 C2 1.456(16) .
N2 C4 1.443(19) .
N3 C7 1.360(19) .
N3 C6 1.364(13) .
N4 C11 1.345(18) .
N4 C8 1.380(19) .
N5 C12 1.396(18) .
N5 C13 1.401(13) .
N6 C15 1.460(16) .
N7 C17 1.455(16) .
C1 C2 1.3900 .
C1 C6 1.3900 .
C2 C3 1.3900 .
C3 C4 1.3900 .
C4 C5 1.3900 .
C5 C6 1.3900 .
C7 C8 1.54(2) .
C8 C9 1.40(2) .
C9 C10 1.419(19) .
C9 C19 1.508(16) .
C10 C11 1.408(19) .
C10 C25 1.465(16) .
C11 C12 1.49(2) .
C13 C14 1.3900 .
C13 C18 1.3900 .
C14 C15 1.3900 .
C15 C16 1.3900 .
C16 C17 1.3900 .
C17 C18 1.3900 .
C19 C20 1.3900 .
C19 C24 1.3900 .
C20 C21 1.3900 .
C21 C22 1.3900 .
C22 C23 1.3900 .
C23 C24 1.3900 .
C25 C26 1.3900 .
C25 C30 1.3900 .
C26 C27 1.3900 .
C27 C28 1.3900 .
C28 C29 1.3900 .
C29 C30 1.3900 .
N8 C31 1.493(19) .
N8 C43 1.50(2) .
N8 C39 1.519(19) .
N8 C35 1.53(2) .
C31 C32 1.510(19) .
C32 C33 1.50(2) .
C33 C34 1.55(2) .
C35 C36 1.55(2) .
C36 C37 1.52(2) .
C37 C38 1.53(4) .
C39 C40 1.52(2) .
C40 C41 1.54(2) .
C41 C42 1.51(2) .
C43 C44 1.54(2) .
C44 C45 1.55(2) .
C45 C46 1.55(2) .
N9 C55 1.468(18) .
N9 C47 1.489(19) .
N9 C51 1.509(17) .
N9 C59 1.52(2) .
C47 C48 1.59(2) .
C48 C49 1.52(2) .
C49 C50 1.53(2) .
C51 C52 1.53(2) .
C52 C53 1.52(2) .
C53 C54 1.53(2) .
C55 C56 1.55(2) .
C56 C57 1.52(2) .
C57 C58 1.50(2) .
C59 C60 1.51(2) .
C60 C61 1.52(2) .
C61 C62 1.50(2) .

loop_
_geom_hbond_atom_site_label_D
_geom_hbond_atom_site_label_H
_geom_hbond_atom_site_label_A
_geom_hbond_distance_DH
_geom_hbond_distance_HA
_geom_hbond_distance_DA
_geom_hbond_angle_DHA
_geom_hbond_site_symmetry_A
N3 H3 F1 0.88 2.58 3.403(12) 156.8 .
N5 H5 F1 0.88 2.55 3.385(13) 157.7 .
